data_7056338
loop_
_publ_author_name
'Chang, Yi-Xin'
'Wang, Wen-Min'
'Zhang, Ru-Xia'
'Shen, Hai-Yun'
'Zhou, Xiao-Pu'
'Wang, Ni-Ni'
'Cui, Jian-Zhong'
'Gao, Hong-Ling'

_publ_section_title
;
 Dinuclear Ln(iii) complexes constructed from an 8-hydroxyquinoline Schiff
 base derivative with different terminal groups show differing slow
 magnetic relaxation
;
_journal_name_full 'New J. Chem.'
_journal_paper_doi 10.1039/C6NJ04035G
_journal_year 2017
_chemical_formula_moiety 'C56 H46 Dy2 F12 N4 O10'
_chemical_formula_sum 'C56 H46 Dy2 F12 N4 O10'
_chemical_formula_weight 1487.97
_space_group_crystal_system monoclinic
_space_group_IT_number 14
_space_group_name_Hall '-P 2ybc'
_space_group_name_H-M_alt 'P 1 21/c 1'
_symmetry_space_group_name_Hall '-P 2ybc'
_symmetry_space_group_name_H-M 'P 1 21/c 1'
_atom_sites_solution_hydrogens geom
_atom_sites_solution_primary direct
_audit_creation_date 2017-04-26
_audit_creation_method
;
Olex2 1.2
(compiled 2017.03.28 svn.r3405 for OlexSys, GUI svn.r5335)
;
_audit_update_record
;
2017-04-28 deposited with the CCDC.
2017-05-04 downloaded from the CCDC.
;
_cell_angle_alpha 90
_cell_angle_beta 114.696(4)
_cell_angle_gamma 90
_cell_formula_units_Z 2
_cell_length_a 12.287(3)
_cell_length_b 22.050(4)
_cell_length_c 11.404(2)
_cell_measurement_reflns_used 10653
_cell_measurement_temperature 113.15
_cell_measurement_theta_max 27.5
_cell_measurement_theta_min 3.3
_cell_volume 2807.1(10)
_computing_cell_refinement 'CrystalClear-SM Expert 2.1 b42 (Rigaku, 2015)'
_computing_data_collection CrystalClear
_computing_data_reduction CrystalClear
_computing_molecular_graphics 'Olex2 (Dolomanov et al., 2009)'
_computing_publication_material 'Olex2 (Dolomanov et al., 2009)'
_computing_structure_refinement 'ShelXL (Sheldrick, 2015)'
_computing_structure_solution 'ShelXS (Sheldrick, 2008)'
_diffrn_ambient_temperature 113.15
_diffrn_measured_fraction_theta_full 0.998
_diffrn_measured_fraction_theta_max 0.983
_diffrn_measurement_device_type 'Rigaku Xtalab P200'
_diffrn_measurement_method '\w scans'
_diffrn_radiation_monochromator confocal
_diffrn_radiation_type MoK\a
_diffrn_radiation_wavelength 0.71075
_diffrn_reflns_av_R_equivalents 0.0310
_diffrn_reflns_av_unetI/netI 0.0200
_diffrn_reflns_Laue_measured_fraction_full 0.998
_diffrn_reflns_Laue_measured_fraction_max 0.983
_diffrn_reflns_limit_h_max 15
_diffrn_reflns_limit_h_min -15
_diffrn_reflns_limit_k_max 28
_diffrn_reflns_limit_k_min -28
_diffrn_reflns_limit_l_max 13
_diffrn_reflns_limit_l_min -14
_diffrn_reflns_number 35296
_diffrn_reflns_point_group_measured_fraction_full 0.998
_diffrn_reflns_point_group_measured_fraction_max 0.983
_diffrn_reflns_theta_full 25.242
_diffrn_reflns_theta_max 27.637
_diffrn_reflns_theta_min 3.319
_diffrn_standards_decay_% 0
_diffrn_standards_interval_count 0
_diffrn_standards_interval_time 0
_diffrn_standards_number 0
_exptl_absorpt_coefficient_mu 2.743
_exptl_absorpt_correction_T_max 1.000
_exptl_absorpt_correction_T_min 0.655
_exptl_absorpt_correction_type multi-scan
_exptl_absorpt_process_details 'REQAB (Rigaku, 1998)'
_exptl_crystal_colour Colorless
_exptl_crystal_density_diffrn 1.760
_exptl_crystal_density_method "'not measured'"
_exptl_crystal_description Prism
_exptl_crystal_F_000 1460
_exptl_crystal_size_max 0.2
_exptl_crystal_size_mid 0.16
_exptl_crystal_size_min 0.14
_refine_diff_density_max 1.832
_refine_diff_density_min -3.352
_refine_diff_density_rms 0.175
_refine_ls_extinction_method none
_refine_ls_goodness_of_fit_ref 1.475
_refine_ls_hydrogen_treatment constr
_refine_ls_matrix_type full
_refine_ls_number_parameters 498
_refine_ls_number_reflns 6430
_refine_ls_number_restraints 176
_refine_ls_restrained_S_all 1.461
_refine_ls_R_factor_all 0.0888
_refine_ls_R_factor_gt 0.0871
_refine_ls_shift/su_max 0.002
_refine_ls_shift/su_mean 0.000
_refine_ls_structure_factor_coef Fsqd
_refine_ls_weighting_details 'w=1/[\s^2^(Fo^2^)+49.1251P] where P=(Fo^2^+2Fc^2^)/3'
_refine_ls_weighting_scheme calc
_refine_ls_wR_factor_gt 0.2012
_refine_ls_wR_factor_ref 0.2017
_reflns_Friedel_coverage 0.000
_reflns_number_gt 6188
_reflns_number_total 6430
_reflns_threshold_expression 'I > 2\s(I)'
_cod_data_source_file c6nj04035g2.cif
_cod_data_source_block 8
_cod_database_code 7056338
_shelx_shelxl_version_number 2014/8
_shelx_space_group_comment
;
The symmetry employed for this shelxl refinement is uniquely defined
by the following loop, which should always be used as a source of
symmetry information in preference to the above space-group names.
They are only intended as comments.
;
_shelx_estimated_absorpt_t_max 0.700
_shelx_estimated_absorpt_t_min 0.610
_olex2_refinement_description
;There are disorders in the -CF3 and -CH3 groups of the ligand
1. Fixed Uiso
 At 1.2 times of:
  All C(H) groups, All C(H,H) groups
 At 1.5 times of:
  All C(H,H,H) groups
2. Restrained distances
 C24-C25 = C24A-C25
 1.5 with sigma of 0.01
 C19-F1' = C19-F2' = C19-F3' = C19A-F1'A = C19A-F2'A = C19A-F3'A
 1.35 with sigma of 0.01
 C24-F4 = C24-F5 = C24-F6 = C24A-F4A = C24A-F5A = C24A-F6A
 1.35 with sigma of 0.01
 C14-C17 = C14'-C17'
 1.5 with sigma of 0.01
 C17'-C18' = C17-C18
 1.54 with sigma of 0.01
 F1'-F2' \\sim F1'-F3' \\sim F2'-F3' \\sim F1'A-F2'A \\sim F1'A-F3'A \\sim
F2'A-F3'A
 with sigma of 0.01
 N2-C11 \\sim N2-C11'
 with sigma of 0.01
 F4-F5 \\sim F4-F6 \\sim F5-F6 \\sim F4A-F5A \\sim F4A-F6A \\sim F5A-F6A
 with sigma of 0.01
 F1-F2 \\sim F1-F3 \\sim F2-F3
 with sigma of 0.01
3. Restrained planarity
 N2, C11', C12', C13', C14', C15', C16', C17'
 with sigma of 0.01
 N2, C11, C12, C13, C14, C15, C16, C17
 with sigma of 0.01
4. Uiso/Uaniso restraints and constraints
Uanis(C11) \\sim Ueq: with sigma of 0.005 and sigma for terminal atoms of 0.01
Uanis(C17) \\sim Ueq, Uanis(C18) \\sim Ueq, Uanis(C17') \\sim Ueq, Uanis(C18')
\\sim Ueq: with sigma of 0.01 and sigma for terminal atoms of 0.02
Uanis(C24) \\sim Ueq, Uanis(F4) \\sim Ueq, Uanis(F5) \\sim Ueq, Uanis(F6) \\sim
Ueq, Uanis(C24A) \\sim Ueq, Uanis(F4A) \\sim Ueq, Uanis(F5A) \\sim Ueq,
Uanis(F6A) \\sim Ueq: with sigma of 0.01 and sigma for terminal atoms of 0.02
Uanis(F1') \\sim Ueq, Uanis(F2') \\sim Ueq, Uanis(F3') \\sim Ueq, Uanis(F1'A)
\\sim Ueq, Uanis(F2'A) \\sim Ueq, Uanis(F3'A) \\sim Ueq: with sigma of 0.01 and
sigma for terminal atoms of 0.02
Uanis(C24) = Uanis(C24A)
Uanis(C17) = Uanis(C17')
Uanis(C16) = Uanis(C16')
Uanis(C15) = Uanis(C15')
Uanis(C14) = Uanis(C14')
Uanis(C13) = Uanis(C13')
Uanis(C12) = Uanis(C12')
Uanis(C11) = Uanis(C11')
Uanis(F1') = Uanis(F1'A)
Uanis(C19) = Uanis(C19A)
5. Others
 Sof(F4')=Sof(F5')=Sof(F6')=1-FVAR(1)
 Sof(F4)=Sof(F5)=Sof(F6)=Sof(F4A)=Sof(F5A)=Sof(F6A)=0.5*FVAR(2)
 Sof(H28A)=Sof(H28B)=Sof(H28C)=FVAR(1)
 Sof(H23A)=Sof(H23B)=Sof(H23C)=1-FVAR(2)
 Sof(F1')=Sof(F2')=Sof(F3')=Sof(F1'A)=Sof(F2'A)=Sof(F3'A)=0.5*(1-FVAR(3))
 Sof(F1)=Sof(F2)=Sof(F3)=FVAR(2)
 Sof(C11')=Sof(C12')=Sof(H12')=Sof(C13')=Sof(H13')=Sof(C14')=Sof(C15')=
 Sof(H15')=Sof(C16')=Sof(H16')=Sof(C17')=Sof(H17C)=Sof(H17D)=Sof(C18')=
 Sof(H18D)=Sof(H18E)=Sof(H18F)=1-FVAR(3)
 Sof(C11)=Sof(C12)=Sof(H12)=Sof(C13)=Sof(H13)=Sof(C14)=Sof(C15)=Sof(H15)=
 Sof(C16)=Sof(H16)=Sof(C17)=Sof(H17A)=Sof(H17B)=Sof(C18)=Sof(H18A)=Sof(H18B)=
 Sof(H18C)=FVAR(3)
 Fixed Sof: C24(0.5) C24A(0.5) C19(0.5) C19A(0.5)
6.a Secondary CH2 refined with riding coordinates:
 C17(H17A,H17B), C17'(H17C,H17D)
6.b Me refined with riding coordinates:
 C23(H23A,H23B,H23C), C28(H28A,H28B,H28C)
6.c Aromatic/amide H refined with riding coordinates:
 C3(H3), C4(H4), C5(H5), C7(H7), C8(H8), C10(H10), C21(H21), C26(H26),
 C12(H12), C13(H13), C15(H15), C16(H16), C12'(H12'), C13'(H13'), C15'(H15'),
 C16'(H16')
6.d Fitted hexagon refined as free rotating group:
 C11(C12,C13,C14,C15,C16), C11'(C12',C13',C14',C15',C16')
6.e Idealised Me refined as rotating group:
 C18(H18A,H18B,H18C), C18'(H18D,H18E,H18F)
;
_olex2_submission_special_instructions 'No special instructions were received'

loop_
_space_group_symop_operation_xyz
'x, y, z'
'-x, y+1/2, -z+1/2'
'-x, -y, -z'
'x, -y-1/2, z-1/2'

loop_
_atom_site_label
_atom_site_type_symbol
_atom_site_fract_x
_atom_site_fract_y
_atom_site_fract_z
_atom_site_U_iso_or_equiv
_atom_site_adp_type
_atom_site_occupancy
_atom_site_site_symmetry_order
_atom_site_calc_flag
_atom_site_refinement_flags_posn
_atom_site_refinement_flags_adp
_atom_site_refinement_flags_occupancy
_atom_site_disorder_assembly
_atom_site_disorder_group
Dy1 Dy 0.57645(5) 0.06679(2) 0.60942(6) 0.03968(18) Uani 1 1 d . . . . .
O1 O 0.4472(7) 0.0375(4) 0.3964(9) 0.044(2) Uani 1 1 d . . . . .
O2 O 0.6793(7) 0.0968(4) 0.4869(9) 0.050(2) Uani 1 1 d . . . . .
O3 O 0.7725(7) 0.0375(4) 0.7179(9) 0.047(2) Uani 1 1 d . . . . .
O4 O 0.3854(7) 0.0748(4) 0.6055(10) 0.053(2) Uani 1 1 d . . . . .
O5 O 0.5977(8) 0.0654(4) 0.8202(10) 0.056(2) Uani 1 1 d . . . . .
N1 N 0.4742(8) 0.1538(4) 0.4765(10) 0.041(2) Uani 1 1 d . . . . .
N2 N 0.6370(8) 0.1780(4) 0.7161(10) 0.046(3) Uani 1 1 d D . . . .
C1 C 0.4037(9) 0.1423(5) 0.3524(12) 0.040(3) Uani 1 1 d . . . . .
C2 C 0.3905(9) 0.0811(5) 0.3067(12) 0.035(2) Uani 1 1 d . . . . .
C3 C 0.3233(11) 0.0705(7) 0.1785(16) 0.059(4) Uani 1 1 d . . . . .
H3 H 0.3188 0.0304 0.1466 0.070 Uiso 1 1 calc R . . . .
C4 C 0.2616(13) 0.1163(7) 0.0933(16) 0.057(4) Uani 1 1 d . . . . .
H4 H 0.2107 0.1065 0.0064 0.069 Uiso 1 1 calc R . . . .
C5 C 0.2731(13) 0.1748(7) 0.1325(17) 0.065(4) Uani 1 1 d . . . . .
H5 H 0.2332 0.2060 0.0723 0.078 Uiso 1 1 calc R . . . .
C6 C 0.3434(12) 0.1895(6) 0.2612(16) 0.056(4) Uani 1 1 d . . . . .
C7 C 0.3566(13) 0.2491(6) 0.3115(17) 0.068(5) Uani 1 1 d . . . . .
H7 H 0.3162 0.2819 0.2566 0.082 Uiso 1 1 calc R . . . .
C8 C 0.4273(13) 0.2593(7) 0.4383(17) 0.074(5) Uani 1 1 d . . . . .
H8 H 0.4367 0.2993 0.4719 0.089 Uiso 1 1 calc R . . . .
C9 C 0.4864(13) 0.2109(6) 0.5194(17) 0.059(4) Uani 1 1 d . . . . .
C10 C 0.5718(12) 0.2208(6) 0.6481(15) 0.057(4) Uani 1 1 d . . . . .
H10 H 0.5805 0.2603 0.6842 0.069 Uiso 1 1 calc R . . . .
C20 C 0.7798(12) 0.0866(7) 0.4854(14) 0.054(3) Uani 1 1 d . . . . .
C21 C 0.8743(11) 0.0567(7) 0.5873(16) 0.059(4) Uani 1 1 d . . . . .
H21 H 0.9491 0.0527 0.5821 0.071 Uiso 1 1 calc R . . . .
C22 C 0.8633(11) 0.0333(6) 0.6925(14) 0.049(3) Uani 1 1 d . . . . .
C23 C 0.9685(13) 0.0002(9) 0.7960(19) 0.074(5) Uani 1 1 d . . . . .
H23A H 1.0354 -0.0014 0.7706 0.111 Uiso 0.397(15) 1 calc R . P A 2
H23B H 0.9936 0.0219 0.8782 0.111 Uiso 0.397(15) 1 calc R . P A 2
H23C H 0.9442 -0.0411 0.8058 0.111 Uiso 0.397(15) 1 calc R . P A 2
C25 C 0.3436(10) 0.0843(5) 0.6850(14) 0.046(3) Uani 1 1 d D . . . .
C26 C 0.4091(12) 0.0839(6) 0.8218(15) 0.052(3) Uani 1 1 d . . . . .
H26 H 0.3678 0.0906 0.8749 0.063 Uiso 1 1 calc R . . . .
C27 C 0.5328(13) 0.0740(5) 0.8795(15) 0.053(3) Uani 1 1 d . . . . .
C28 C 0.5986(16) 0.0754(7) 1.0254(17) 0.067(4) Uani 1 1 d . . . . .
H28A H 0.5411 0.0824 1.0631 0.101 Uiso 0.664(13) 1 calc R . P B 1
H28B H 0.6393 0.0366 1.0561 0.101 Uiso 0.664(13) 1 calc R . P B 1
H28C H 0.6578 0.1082 1.0512 0.101 Uiso 0.664(13) 1 calc R . P B 1
F1 F 1.0580(13) -0.0061(10) 0.759(2) 0.131(10) Uani 0.603(15) 1 d D . P A 1
F2 F 0.9402(15) -0.0487(8) 0.822(2) 0.138(11) Uani 0.603(15) 1 d D . P A 1
F3 F 1.0137(16) 0.0352(10) 0.8980(19) 0.137(10) Uani 0.603(15) 1 d D . P A 1
C24 C 0.2135(12) 0.0926(11) 0.652(2) 0.048(5) Uani 0.5 1 d D U P B -1
F4 F 0.185(3) 0.1419(12) 0.576(3) 0.078(11) Uani 0.332(6) 1 d D U P B -1
F5 F 0.176(4) 0.1029(15) 0.746(3) 0.087(13) Uani 0.332(6) 1 d D U P B -1
F6 F 0.151(3) 0.0460(11) 0.582(3) 0.079(10) Uani 0.332(6) 1 d D U P B -1
C24A C 0.2150(12) 0.1058(9) 0.6162(19) 0.048(5) Uani 0.5 1 d D U P B -2
F4A F 0.207(3) 0.1600(9) 0.556(3) 0.064(9) Uani 0.332(6) 1 d D U P B -2
F5A F 0.164(3) 0.1154(13) 0.700(2) 0.061(8) Uani 0.332(6) 1 d D U P B -2
F6A F 0.141(2) 0.0681(10) 0.525(2) 0.059(7) Uani 0.332(6) 1 d D U P B -2
C11 C 0.7253(12) 0.1885(7) 0.8461(7) 0.027(3) Uani 0.68(3) 1 d D U P C 1
C12 C 0.8309(17) 0.1551(9) 0.8989(17) 0.062(5) Uani 0.68(3) 1 d G . P C 1
H12 H 0.8464 0.1246 0.8491 0.074 Uiso 0.68(3) 1 calc R . P C 1
C13 C 0.9138(14) 0.1665(11) 1.0244(19) 0.074(8) Uani 0.68(3) 1 d G . P C 1
H13 H 0.9859 0.1437 1.0604 0.089 Uiso 0.68(3) 1 calc R . P C 1
C14 C 0.8911(18) 0.2112(11) 1.0973(9) 0.066(7) Uani 0.68(3) 1 d DG . P C 1
C15 C 0.786(2) 0.2445(11) 1.0446(16) 0.074(9) Uani 0.68(3) 1 d G . P C 1
H15 H 0.7701 0.2750 1.0944 0.089 Uiso 0.68(3) 1 calc R . P C 1
C16 C 0.7026(15) 0.2331(9) 0.9190(17) 0.073(8) Uani 0.68(3) 1 d G . P C 1
H16 H 0.6305 0.2559 0.8830 0.088 Uiso 0.68(3) 1 calc R . P C 1
C17 C 0.984(2) 0.2218(12) 1.2330(15) 0.093(9) Uani 0.68(3) 1 d D U P C 1
H17A H 1.0444 0.1890 1.2571 0.112 Uiso 0.68(3) 1 calc R . P C 1
H17B H 0.9448 0.2203 1.2933 0.112 Uiso 0.68(3) 1 calc R . P C 1
C18 C 1.047(3) 0.2833(11) 1.247(3) 0.096(10) Uani 0.68(3) 1 d D U P C 1
H18A H 1.0808 0.2861 1.1830 0.144 Uiso 0.68(3) 1 calc GR . P C 1
H18B H 1.1108 0.2870 1.3337 0.144 Uiso 0.68(3) 1 calc GR . P C 1
H18C H 0.9885 0.3160 1.2318 0.144 Uiso 0.68(3) 1 calc GR . P C 1
C19 C 0.807(3) 0.116(2) 0.383(6) 0.083(10) Uani 0.5 1 d D . P A -1
F1' F 0.710(4) 0.145(3) 0.296(10) 0.085(10) Uani 0.199(8) 1 d D U P A -1
F2' F 0.839(4) 0.069(2) 0.327(5) 0.082(14) Uani 0.199(8) 1 d D U P A -1
F3' F 0.899(4) 0.155(2) 0.436(6) 0.11(2) Uani 0.199(8) 1 d D U P A -1
C19A C 0.799(3) 0.097(2) 0.366(5) 0.083(10) Uani 0.5 1 d D . P A -2
F1'A F 0.731(5) 0.146(3) 0.312(11) 0.085(10) Uani 0.199(8) 1 d D U P A -2
F2'A F 0.761(5) 0.049(2) 0.286(6) 0.11(2) Uani 0.199(8) 1 d D U P A -2
F3'A F 0.915(3) 0.109(2) 0.394(6) 0.098(18) Uani 0.199(8) 1 d D U P A -2
F4' F 0.654(2) 0.1294(11) 1.063(3) 0.071(9) Uani 0.336(13) 1 d . . P B 2
F5' F 0.685(2) 0.0341(11) 1.068(2) 0.059(7) Uani 0.336(13) 1 d . . P B 2
F6' F 0.527(2) 0.0686(14) 1.080(3) 0.072(8) Uani 0.336(13) 1 d . . P B 2
C11' C 0.724(2) 0.1994(15) 0.8387(10) 0.027(3) Uani 0.32(3) 1 d D . P C 2
C12' C 0.827(4) 0.1636(19) 0.884(4) 0.062(5) Uani 0.32(3) 1 d G . P C 2
H12' H 0.8322 0.1299 0.8348 0.074 Uiso 0.32(3) 1 calc R . P C 2
C13' C 0.922(3) 0.177(3) 1.001(5) 0.074(8) Uani 0.32(3) 1 d G . P C 2
H13' H 0.9917 0.1527 1.0322 0.089 Uiso 0.32(3) 1 calc R . P C 2
C14' C 0.914(4) 0.226(3) 1.0732(19) 0.066(7) Uani 0.32(3) 1 d DG . P C 2
C15' C 0.811(5) 0.262(2) 1.028(4) 0.074(9) Uani 0.32(3) 1 d G . P C 2
H15' H 0.8061 0.2960 1.0771 0.089 Uiso 0.32(3) 1 calc R . P C 2
C16' C 0.717(3) 0.249(2) 0.911(4) 0.073(8) Uani 0.32(3) 1 d G . P C 2
H16' H 0.6466 0.2732 0.8797 0.088 Uiso 0.32(3) 1 calc R . P C 2
C17' C 1.014(4) 0.243(3) 1.200(3) 0.093(9) Uani 0.32(3) 1 d D U P C 2
H17C H 0.9887 0.2788 1.2357 0.112 Uiso 0.32(3) 1 calc R . P C 2
H17D H 1.0845 0.2551 1.1853 0.112 Uiso 0.32(3) 1 calc R . P C 2
C18' C 1.051(8) 0.192(3) 1.302(7) 0.13(3) Uani 0.32(3) 1 d D U P C 2
H18D H 0.9992 0.1933 1.3480 0.201 Uiso 0.32(3) 1 calc GR . P C 2
H18E H 1.1343 0.1980 1.3628 0.201 Uiso 0.32(3) 1 calc GR . P C 2
H18F H 1.0421 0.1529 1.2585 0.201 Uiso 0.32(3) 1 calc GR . P C 2

loop_
_atom_site_aniso_label
_atom_site_aniso_U_11
_atom_site_aniso_U_22
_atom_site_aniso_U_33
_atom_site_aniso_U_23
_atom_site_aniso_U_13
_atom_site_aniso_U_12
Dy1 0.0273(3) 0.0326(3) 0.0600(4) -0.0031(3) 0.0191(2) 0.0027(2)
O1 0.034(4) 0.036(4) 0.064(6) 0.003(4) 0.023(4) 0.002(3)
O2 0.033(4) 0.057(5) 0.061(6) 0.003(5) 0.019(4) -0.001(4)
O3 0.031(4) 0.051(5) 0.058(6) 0.000(4) 0.018(4) 0.005(4)
O4 0.037(4) 0.048(5) 0.080(7) -0.013(5) 0.029(5) -0.001(4)
O5 0.051(5) 0.049(5) 0.072(6) -0.019(5) 0.030(5) -0.001(4)
N1 0.027(4) 0.038(5) 0.046(6) -0.008(4) 0.004(4) -0.001(4)
N2 0.034(5) 0.039(5) 0.060(7) -0.001(5) 0.014(5) 0.003(4)
C1 0.027(5) 0.035(6) 0.049(7) 0.007(5) 0.007(5) 0.009(4)
C2 0.031(5) 0.028(5) 0.048(7) 0.001(5) 0.016(5) 0.002(4)
C3 0.038(6) 0.054(8) 0.098(12) -0.025(8) 0.043(7) -0.022(6)
C4 0.048(8) 0.054(8) 0.064(10) 0.009(7) 0.018(7) 0.007(6)
C5 0.045(7) 0.049(8) 0.079(11) 0.018(8) 0.004(7) 0.006(6)
C6 0.045(7) 0.042(7) 0.073(10) 0.020(7) 0.016(7) 0.008(6)
C7 0.054(8) 0.038(7) 0.080(11) 0.020(7) -0.003(8) 0.015(6)
C8 0.047(8) 0.040(7) 0.095(13) -0.004(8) -0.011(8) 0.007(6)
C9 0.051(8) 0.027(6) 0.093(12) 0.001(7) 0.025(8) 0.011(5)
C10 0.042(7) 0.046(7) 0.069(10) -0.012(7) 0.009(7) 0.001(6)
C20 0.038(6) 0.068(9) 0.053(8) -0.009(7) 0.018(6) -0.008(6)
C21 0.034(6) 0.065(9) 0.083(11) 0.002(8) 0.030(7) 0.005(6)
C22 0.031(6) 0.054(8) 0.061(9) -0.014(7) 0.018(6) -0.002(5)
C23 0.037(7) 0.096(14) 0.082(13) 0.003(11) 0.018(8) 0.013(8)
C25 0.044(7) 0.037(6) 0.066(9) -0.014(6) 0.030(7) -0.004(5)
C26 0.058(8) 0.036(6) 0.076(10) -0.006(6) 0.040(8) -0.010(6)
C27 0.065(8) 0.028(6) 0.079(10) -0.012(6) 0.042(8) -0.008(6)
C28 0.085(11) 0.045(8) 0.076(11) 0.005(8) 0.037(9) 0.001(8)
F1 0.046(9) 0.20(2) 0.15(2) 0.051(18) 0.043(11) 0.064(12)
F2 0.055(10) 0.097(15) 0.22(3) 0.093(17) 0.016(13) 0.015(10)
F3 0.084(14) 0.17(2) 0.095(15) -0.021(15) -0.026(11) 0.050(14)
C24 0.045(6) 0.057(7) 0.050(8) -0.004(6) 0.028(5) -0.003(5)
F4 0.044(14) 0.105(19) 0.086(18) -0.002(15) 0.027(13) 0.008(14)
F5 0.083(19) 0.11(2) 0.09(2) -0.018(15) 0.056(16) 0.008(14)
F6 0.066(15) 0.079(17) 0.094(18) -0.016(14) 0.037(14) -0.010(13)
C24A 0.045(6) 0.057(7) 0.050(8) -0.004(6) 0.028(5) -0.003(5)
F4A 0.049(14) 0.060(14) 0.082(16) -0.015(12) 0.025(12) 0.007(11)
F5A 0.044(12) 0.081(16) 0.077(16) -0.012(13) 0.045(12) -0.005(11)
F6A 0.039(11) 0.053(12) 0.085(15) -0.019(12) 0.027(11) -0.021(10)
C11 0.029(4) 0.025(5) 0.022(4) -0.015(3) 0.005(3) 0.002(3)
C12 0.070(10) 0.049(10) 0.049(10) -0.007(8) 0.008(8) 0.012(8)
C13 0.078(12) 0.058(14) 0.064(14) -0.004(11) 0.007(10) 0.016(10)
C14 0.089(16) 0.070(19) 0.047(11) -0.006(11) 0.035(11) -0.006(12)
C15 0.076(18) 0.09(2) 0.072(14) -0.031(14) 0.043(12) -0.002(14)
C16 0.051(10) 0.082(18) 0.086(14) -0.034(13) 0.029(10) -0.002(11)
C17 0.094(10) 0.087(10) 0.094(10) -0.001(7) 0.036(7) -0.002(7)
C18 0.089(16) 0.095(17) 0.089(16) -0.008(14) 0.022(13) -0.008(13)
C19 0.052(12) 0.12(3) 0.09(2) 0.00(2) 0.037(13) -0.015(15)
F1' 0.092(15) 0.093(14) 0.080(15) 0.020(10) 0.045(12) -0.007(11)
F2' 0.09(2) 0.10(2) 0.07(2) -0.011(17) 0.052(17) 0.007(17)
F3' 0.11(3) 0.11(3) 0.11(3) 0.020(18) 0.046(19) -0.010(18)
C19A 0.052(12) 0.12(3) 0.09(2) 0.00(2) 0.037(13) -0.015(15)
F1'A 0.092(15) 0.093(14) 0.080(15) 0.020(10) 0.045(12) -0.007(11)
F2'A 0.11(3) 0.11(3) 0.10(3) -0.002(18) 0.043(19) 0.002(18)
F3'A 0.09(2) 0.11(2) 0.10(2) 0.004(18) 0.047(18) -0.006(18)
F4' 0.071(17) 0.041(13) 0.071(18) -0.001(12) 0.001(14) 0.000(12)
F5' 0.071(16) 0.066(16) 0.039(13) 0.005(11) 0.022(12) 0.020(13)
F6' 0.075(17) 0.10(2) 0.067(17) -0.016(16) 0.050(15) -0.007(16)
C11' 0.029(4) 0.025(5) 0.022(4) -0.015(3) 0.005(3) 0.002(3)
C12' 0.070(10) 0.049(10) 0.049(10) -0.007(8) 0.008(8) 0.012(8)
C13' 0.078(12) 0.058(14) 0.064(14) -0.004(11) 0.007(10) 0.016(10)
C14' 0.089(16) 0.070(19) 0.047(11) -0.006(11) 0.035(11) -0.006(12)
C15' 0.076(18) 0.09(2) 0.072(14) -0.031(14) 0.043(12) -0.002(14)
C16' 0.051(10) 0.082(18) 0.086(14) -0.034(13) 0.029(10) -0.002(11)
C17' 0.094(10) 0.087(10) 0.094(10) -0.001(7) 0.036(7) -0.002(7)
C18' 0.14(4) 0.13(4) 0.13(4) -0.02(2) 0.05(2) -0.013(19)

loop_
_atom_type_symbol
_atom_type_description
_atom_type_scat_dispersion_real
_atom_type_scat_dispersion_imag
_atom_type_scat_source
C C 0.0033 0.0016 'International Tables Vol C Tables 4.2.6.8 and 6.1.1.4'
H H 0.0000 0.0000 'International Tables Vol C Tables 4.2.6.8 and 6.1.1.4'
F F 0.0171 0.0103 'International Tables Vol C Tables 4.2.6.8 and 6.1.1.4'
Dy Dy -0.1892 4.4098 'International Tables Vol C Tables 4.2.6.8 and 6.1.1.4'
N N 0.0061 0.0033 'International Tables Vol C Tables 4.2.6.8 and 6.1.1.4'
O O 0.0106 0.0060 'International Tables Vol C Tables 4.2.6.8 and 6.1.1.4'

loop_
_geom_angle_atom_site_label_1
_geom_angle_atom_site_label_2
_geom_angle_atom_site_label_3
_geom_angle
_geom_angle_site_symmetry_1
_geom_angle_site_symmetry_3
O1 Dy1 Dy1 36.1(2) 3_656 3_656
O1 Dy1 Dy1 35.14(19) . 3_656
O1 Dy1 O1 71.2(4) 3_656 .
O1 Dy1 O2 110.9(3) 3_656 .
O1 Dy1 O4 87.8(3) 3_656 .
O1 Dy1 N1 137.4(3) 3_656 .
O1 Dy1 N1 68.1(3) . .
O1 Dy1 N2 157.3(3) 3_656 .
O1 Dy1 N2 130.5(3) . .
O2 Dy1 Dy1 94.0(2) . 3_656
O2 Dy1 O1 76.3(3) . .
O2 Dy1 N1 70.9(3) . .
O2 Dy1 N2 84.0(3) . .
O3 Dy1 Dy1 104.8(2) . 3_656
O3 Dy1 O1 125.4(3) . .
O3 Dy1 O1 80.0(3) . 3_656
O3 Dy1 O2 72.2(3) . .
O3 Dy1 O4 148.4(3) . .
O3 Dy1 O5 78.4(3) . .
O3 Dy1 N1 135.1(3) . .
O3 Dy1 N2 89.0(3) . .
O4 Dy1 Dy1 80.2(2) . 3_656
O4 Dy1 O1 76.3(3) . .
O4 Dy1 O2 139.2(3) . .
O4 Dy1 N1 71.2(3) . .
O4 Dy1 N2 91.5(3) . .
O5 Dy1 Dy1 118.8(2) . 3_656
O5 Dy1 O1 88.5(3) . 3_656
O5 Dy1 O1 143.1(3) . .
O5 Dy1 O2 140.6(3) . .
O5 Dy1 O4 72.3(3) . .
O5 Dy1 N1 117.5(3) . .
O5 Dy1 N2 69.7(3) . .
N1 Dy1 Dy1 102.5(2) . 3_656
N1 Dy1 N2 62.6(3) . .
N2 Dy1 Dy1 164.8(2) . 3_656
Dy1 O1 Dy1 108.8(3) 3_656 .
C2 O1 Dy1 131.3(7) . 3_656
C2 O1 Dy1 119.4(7) . .
C20 O2 Dy1 137.2(10) . .
C22 O3 Dy1 136.4(9) . .
C25 O4 Dy1 136.3(8) . .
C27 O5 Dy1 137.5(10) . .
C1 N1 Dy1 116.4(7) . .
C9 N1 Dy1 124.2(9) . .
C9 N1 C1 119.4(11) . .
C10 N2 Dy1 114.5(9) . .
C10 N2 C11 121.3(12) . .
C10 N2 C11' 111.9(18) . .
C11 N2 Dy1 123.7(8) . .
C11' N2 Dy1 133.5(15) . .
N1 C1 C2 119.3(10) . .
N1 C1 C6 122.5(12) . .
C2 C1 C6 118.2(12) . .
O1 C2 C1 116.5(10) . .
O1 C2 C3 125.0(11) . .
C3 C2 C1 118.5(11) . .
C2 C3 H3 118.9 . .
C2 C3 C4 122.3(13) . .
C4 C3 H3 118.9 . .
C3 C4 H4 119.6 . .
C5 C4 C3 120.8(15) . .
C5 C4 H4 119.6 . .
C4 C5 H5 119.9 . .
C4 C5 C6 120.1(14) . .
C6 C5 H5 119.9 . .
C5 C6 C1 119.9(13) . .
C5 C6 C7 123.8(13) . .
C7 C6 C1 116.2(14) . .
C6 C7 H7 120.1 . .
C8 C7 C6 119.8(13) . .
C8 C7 H7 120.1 . .
C7 C8 H8 119.9 . .
C7 C8 C9 120.2(14) . .
C9 C8 H8 119.9 . .
N1 C9 C8 121.8(15) . .
N1 C9 C10 116.4(12) . .
C8 C9 C10 121.5(13) . .
N2 C10 C9 121.5(13) . .
N2 C10 H10 119.2 . .
C9 C10 H10 119.2 . .
O2 C20 C21 122.9(14) . .
O2 C20 C19 118(2) . .
O2 C20 C19A 121(2) . .
C21 C20 C19 118(2) . .
C21 C20 C19A 116(2) . .
C20 C21 H21 118.4 . .
C22 C21 C20 123.3(12) . .
C22 C21 H21 118.4 . .
O3 C22 C21 126.4(13) . .
O3 C22 C23 113.6(13) . .
C21 C22 C23 119.9(12) . .
C22 C23 H23A 109.5 . .
C22 C23 H23B 109.5 . .
C22 C23 H23C 109.5 . .
H23A C23 H23B 109.5 . .
H23A C23 H23C 109.5 . .
H23B C23 H23C 109.5 . .
F1 C23 C22 110.5(17) . .
F2 C23 C22 112.3(16) . .
F2 C23 F1 110.0(17) . .
F2 C23 F3 111.7(19) . .
F3 C23 C22 108.2(17) . .
F3 C23 F1 103.8(14) . .
O4 C25 C26 125.9(11) . .
O4 C25 C24 124.6(14) . .
O4 C25 C24A 109.7(13) . .
C26 C25 C24 109.3(13) . .
C26 C25 C24A 123.9(13) . .
C25 C26 H26 119.3 . .
C27 C26 C25 121.4(13) . .
C27 C26 H26 119.3 . .
O5 C27 C26 125.4(15) . .
O5 C27 C28 115.3(13) . .
C26 C27 C28 119.3(13) . .
C27 C28 H28A 109.5 . .
C27 C28 H28B 109.5 . .
C27 C28 H28C 109.5 . .
H28A C28 H28B 109.5 . .
H28A C28 H28C 109.5 . .
H28B C28 H28C 109.5 . .
F4' C28 C27 109.6(17) . .
F5' C28 C27 111.3(16) . .
F5' C28 F4' 106(2) . .
F6' C28 C27 112.0(19) . .
F6' C28 F4' 108(2) . .
F6' C28 F5' 110(2) . .
F4 C24 C25 103(2) . .
F5 C24 C25 120(2) . .
F5 C24 F4 106.9(11) . .
F6 C24 C25 110(2) . .
F6 C24 F4 107.9(11) . .
F6 C24 F5 108.0(11) . .
F4A C24A C25 112.2(19) . .
F5A C24A C25 111.7(19) . .
F5A C24A F4A 104.9(10) . .
F6A C24A C25 115.5(18) . .
F6A C24A F4A 105.6(10) . .
F6A C24A F5A 106.1(10) . .
C12 C11 N2 121.6(14) . .
C12 C11 C16 120.0 . .
C16 C11 N2 118.4(14) . .
C11 C12 H12 120.0 . .
C11 C12 C13 120.0 . .
C13 C12 H12 120.0 . .
C12 C13 H13 120.0 . .
C14 C13 C12 120.0 . .
C14 C13 H13 120.0 . .
C13 C14 C15 120.0 . .
C13 C14 C17 118(2) . .
C15 C14 C17 122(2) . .
C14 C15 H15 120.0 . .
C14 C15 C16 120.0 . .
C16 C15 H15 120.0 . .
C11 C16 H16 120.0 . .
C15 C16 C11 120.0 . .
C15 C16 H16 120.0 . .
C14 C17 H17A 109.2 . .
C14 C17 H17B 109.2 . .
C14 C17 C18 111.9(15) . .
H17A C17 H17B 107.9 . .
C18 C17 H17A 109.2 . .
C18 C17 H17B 109.2 . .
C17 C18 H18A 109.5 . .
C17 C18 H18B 109.5 . .
C17 C18 H18C 109.5 . .
H18A C18 H18B 109.5 . .
H18A C18 H18C 109.5 . .
H18B C18 H18C 109.5 . .
F1' C19 C20 111(5) . .
F1' C19 F2' 110.3(15) . .
F1' C19 F3' 110.6(15) . .
F2' C19 C20 104(4) . .
F3' C19 C20 110(4) . .
F3' C19 F2' 110.2(15) . .
F1'A C19A C20 104(6) . .
F1'A C19A F2'A 110.6(15) . .
F1'A C19A F3'A 110.4(15) . .
F2'A C19A C20 110(4) . .
F2'A C19A F3'A 110.2(15) . .
F3'A C19A C20 111(4) . .
C12' C11' N2 112(3) . .
C12' C11' C16' 120.0 . .
C16' C11' N2 128(3) . .
C11' C12' H12' 120.0 . .
C13' C12' C11' 120.0 . .
C13' C12' H12' 120.0 . .
C12' C13' H13' 120.0 . .
C14' C13' C12' 120.0 . .
C14' C13' H13' 120.0 . .
C13' C14' C15' 120.0 . .
C13' C14' C17' 122(5) . .
C15' C14' C17' 118(5) . .
C14' C15' H15' 120.0 . .
C16' C15' C14' 120.0 . .
C16' C15' H15' 120.0 . .
C11' C16' H16' 120.0 . .
C15' C16' C11' 120.0 . .
C15' C16' H16' 120.0 . .
C14' C17' H17C 108.7 . .
C14' C17' H17D 108.7 . .
C14' C17' C18' 114(4) . .
H17C C17' H17D 107.6 . .
C18' C17' H17C 108.7 . .
C18' C17' H17D 108.7 . .
C17' C18' H18D 109.5 . .
C17' C18' H18E 109.5 . .
C17' C18' H18F 109.5 . .
H18D C18' H18E 109.5 . .
H18D C18' H18F 109.5 . .
H18E C18' H18F 109.5 . .

loop_
_geom_bond_atom_site_label_1
_geom_bond_atom_site_label_2
_geom_bond_distance
_geom_bond_site_symmetry_2
Dy1 Dy1 3.8099(12) 3_656
Dy1 O1 2.316(8) 3_656
Dy1 O1 2.370(9) .
Dy1 O2 2.337(9) .
Dy1 O3 2.294(8) .
Dy1 O4 2.336(8) .
Dy1 O5 2.307(10) .
Dy1 N1 2.443(10) .
Dy1 N2 2.700(10) .
O1 Dy1 2.316(8) 3_656
O1 C2 1.364(13) .
O2 C20 1.262(15) .
O3 C22 1.267(14) .
O4 C25 1.232(15) .
O5 C27 1.257(15) .
N1 C1 1.339(15) .
N1 C9 1.337(15) .
N2 C10 1.270(16) .
N2 C11 1.444(13) .
N2 C11' 1.440(14) .
C1 C2 1.431(15) .
C1 C6 1.439(16) .
C2 C3 1.365(19) .
C3 H3 0.9500 .
C3 C4 1.39(2) .
C4 H4 0.9500 .
C4 C5 1.35(2) .
C5 H5 0.9500 .
C5 C6 1.39(2) .
C6 C7 1.42(2) .
C7 H7 0.9500 .
C7 C8 1.36(2) .
C8 H8 0.9500 .
C8 C9 1.399(19) .
C9 C10 1.42(2) .
C10 H10 0.9500 .
C20 C21 1.42(2) .
C20 C19 1.49(6) .
C20 C19A 1.50(5) .
C21 H21 0.9500 .
C21 C22 1.36(2) .
C22 C23 1.52(2) .
C23 H23A 0.9800 .
C23 H23B 0.9800 .
C23 H23C 0.9800 .
C23 F1 1.34(2) .
C23 F2 1.21(2) .
C23 F3 1.31(3) .
C25 C26 1.43(2) .
C25 C24 1.493(10) .
C25 C24A 1.518(10) .
C26 H26 0.9500 .
C26 C27 1.398(19) .
C27 C28 1.52(2) .
C28 H28A 0.9800 .
C28 H28B 0.9800 .
C28 H28C 0.9800 .
C28 F4' 1.35(3) .
C28 F5' 1.33(3) .
C28 F6' 1.28(3) .
C24 F4 1.345(10) .
C24 F5 1.343(10) .
C24 F6 1.328(10) .
C24A F4A 1.362(10) .
C24A F5A 1.355(10) .
C24A F6A 1.346(10) .
C11 C12 1.3900 .
C11 C16 1.3900 .
C12 H12 0.9500 .
C12 C13 1.3900 .
C13 H13 0.9500 .
C13 C14 1.3900 .
C14 C15 1.3900 .
C14 C17 1.509(10) .
C15 H15 0.9500 .
C15 C16 1.3900 .
C16 H16 0.9500 .
C17 H17A 0.9900 .
C17 H17B 0.9900 .
C17 C18 1.535(10) .
C18 H18A 0.9800 .
C18 H18B 0.9800 .
C18 H18C 0.9800 .
C19 F1' 1.344(10) .
C19 F2' 1.349(10) .
C19 F3' 1.348(10) .
C19A F1'A 1.344(10) .
C19A F2'A 1.348(10) .
C19A F3'A 1.349(10) .
C11' C12' 1.3900 .
C11' C16' 1.3900 .
C12' H12' 0.9500 .
C12' C13' 1.3900 .
C13' H13' 0.9500 .
C13' C14' 1.3900 .
C14' C15' 1.3900 .
C14' C17' 1.501(10) .
C15' H15' 0.9500 .
C15' C16' 1.3900 .
C16' H16' 0.9500 .
C17' H17C 0.9900 .
C17' H17D 0.9900 .
C17' C18' 1.536(10) .
C18' H18D 0.9800 .
C18' H18E 0.9800 .
C18' H18F 0.9800 .

loop_
_geom_torsion_atom_site_label_1
_geom_torsion_atom_site_label_2
_geom_torsion_atom_site_label_3
_geom_torsion_atom_site_label_4
_geom_torsion
_geom_torsion_site_symmetry_1
Dy1 O1 C2 C1 -6.5(12) .
Dy1 O1 C2 C1 163.9(8) 3_656
Dy1 O1 C2 C3 -16.3(16) 3_656
Dy1 O1 C2 C3 173.3(9) .
Dy1 O2 C20 C21 -12(2) .
Dy1 O2 C20 C19 178.6(19) .
Dy1 O2 C20 C19A 159(2) .
Dy1 O3 C22 C21 12(2) .
Dy1 O3 C22 C23 -170.0(11) .
Dy1 O4 C25 C26 -12(2) .
Dy1 O4 C25 C24 174.1(12) .
Dy1 O4 C25 C24A 160.0(11) .
Dy1 O5 C27 C26 6(2) .
Dy1 O5 C27 C28 -172.0(9) .
Dy1 N1 C1 C2 1.4(14) .
Dy1 N1 C1 C6 -176.4(10) .
Dy1 N1 C9 C8 178.8(12) .
Dy1 N1 C9 C10 5.0(19) .
Dy1 N2 C10 C9 -8.6(18) .
Dy1 N2 C11 C12 39.7(11) .
Dy1 N2 C11 C16 -140.3(11) .
Dy1 N2 C11' C12' 33(3) .
Dy1 N2 C11' C16' -147(3) .
O1 C2 C3 C4 175.9(11) .
O2 C20 C21 C22 4(2) .
O2 C20 C19 F1' -7(3) .
O2 C20 C19 F2' -126(3) .
O2 C20 C19 F3' 116(2) .
O2 C20 C19A F1'A 35(3) .
O2 C20 C19A F2'A -83(3) .
O2 C20 C19A F3'A 154(3) .
O3 C22 C23 F1 175.9(15) .
O3 C22 C23 F2 53(2) .
O3 C22 C23 F3 -71.0(19) .
O4 C25 C26 C27 2(2) .
O4 C25 C24 F4 -61(2) .
O4 C25 C24 F5 -179.8(17) .
O4 C25 C24 F6 54(2) .
O4 C25 C24A F4A -64.0(17) .
O4 C25 C24A F5A 178.5(13) .
O4 C25 C24A F6A 57.1(18) .
O5 C27 C28 F4' 77(2) .
O5 C27 C28 F5' -39(2) .
O5 C27 C28 F6' -163.2(19) .
N1 C1 C2 O1 3.3(16) .
N1 C1 C2 C3 -176.6(11) .
N1 C1 C6 C5 178.6(13) .
N1 C1 C6 C7 -4(2) .
N1 C9 C10 N2 3(2) .
N2 C11 C12 C13 -179.99(9) .
N2 C11 C16 C15 179.99(9) .
N2 C11' C12' C13' -179.99(9) .
N2 C11' C16' C15' 179.98(10) .
C1 N1 C9 C8 0(2) .
C1 N1 C9 C10 -173.7(12) .
C1 C2 C3 C4 -4.2(18) .
C1 C6 C7 C8 3(2) .
C2 C1 C6 C5 1(2) .
C2 C1 C6 C7 178.5(13) .
C2 C3 C4 C5 5(2) .
C3 C4 C5 C6 -3(2) .
C4 C5 C6 C1 0(2) .
C4 C5 C6 C7 -177.5(16) .
C5 C6 C7 C8 -179.8(17) .
C6 C1 C2 O1 -178.9(11) .
C6 C1 C2 C3 1.3(17) .
C6 C7 C8 C9 0(3) .
C7 C8 C9 N1 -1(3) .
C7 C8 C9 C10 172.4(16) .
C8 C9 C10 N2 -170.4(16) .
C9 N1 C1 C2 -179.8(12) .
C9 N1 C1 C6 2.4(19) .
C10 N2 C11 C12 -148.5(15) .
C10 N2 C11 C16 31.5(15) .
C10 N2 C11' C12' -151(3) .
C10 N2 C11' C16' 29(3) .
C20 C21 C22 O3 -4(2) .
C20 C21 C22 C23 178.2(15) .
C21 C20 C19 F1' -177(2) .
C21 C20 C19 F2' 64(3) .
C21 C20 C19 F3' -54(3) .
C21 C20 C19A F1'A -154(2) .
C21 C20 C19A F2'A 88(3) .
C21 C20 C19A F3'A -35(4) .
C21 C22 C23 F1 -6(2) .
C21 C22 C23 F2 -129.2(19) .
C21 C22 C23 F3 107.1(19) .
C25 C26 C27 O5 1(2) .
C25 C26 C27 C28 178.8(12) .
C26 C25 C24 F4 123.9(15) .
C26 C25 C24 F5 5(2) .
C26 C25 C24 F6 -121.3(16) .
C26 C25 C24A F4A 107.8(17) .
C26 C25 C24A F5A -9.7(19) .
C26 C25 C24A F6A -131.1(15) .
C26 C27 C28 F4' -101(2) .
C26 C27 C28 F5' 142.9(18) .
C26 C27 C28 F6' 19(2) .
C24 C25 C26 C27 177.0(14) .
C24A C25 C26 C27 -168.4(13) .
C11 N2 C10 C9 178.9(12) .
C11 C12 C13 C14 0.0 .
C12 C11 C16 C15 0.0 .
C12 C13 C14 C15 0.0 .
C12 C13 C14 C17 -180.0(4) .
C13 C14 C15 C16 0.0 .
C13 C14 C17 C18 111(3) .
C14 C15 C16 C11 0.0 .
C15 C14 C17 C18 -69(3) .
C16 C11 C12 C13 0.0 .
C17 C14 C15 C16 180.0(4) .
C19 C20 C21 C22 173(2) .
C19A C20 C21 C22 -167(2) .
C11' N2 C10 C9 174.6(15) .
C11' C12' C13' C14' 0.0 .
C12' C11' C16' C15' 0.0 .
C12' C13' C14' C15' 0.0 .
C12' C13' C14' C17' -179.9(4) .
C13' C14' C15' C16' 0.0 .
C13' C14' C17' C18' -57(6) .
C14' C15' C16' C11' 0.0 .
C15' C14' C17' C18' 123(6) .
C16' C11' C12' C13' 0.0 .
C17' C14' C15' C16' 179.9(3) .
